data_7206125
loop_
_publ_author_name
'Grobelny, Pawel'
'Mukherjee, Arijit'
'Desiraju, Gautam R.'

_publ_section_title
;
 Drug-drug co-crystals: Temperature-dependent proton mobility in the
 molecular complex of isoniazid with 4-aminosalicylic acid
;
_journal_issue 13
_journal_name_full CrystEngComm
_journal_page_first 4358
_journal_paper_doi 10.1039/c0ce00842g
_journal_volume 13
_journal_year 2011
_chemical_compound_source 'see text'
_chemical_formula_moiety 'C13 H14 N4 O4, C7 H7 N O3, C6 H7 N3 O'
_chemical_formula_sum 'C26 H28 N8 O8'
_chemical_formula_weight 580.56
_chemical_name_common 'Isoniazid:4-aminosalicylic acid co-crystal'
_chemical_name_systematic ?
_space_group_IT_number 33
_symmetry_cell_setting orthorhombic
_symmetry_Int_Tables_number 33
_symmetry_space_group_name_Hall 'P 2c -2n'
_symmetry_space_group_name_H-M 'P n a 21'
_atom_sites_solution_hydrogens geom
_atom_sites_solution_primary direct
_atom_sites_solution_secondary difmap
_cell_angle_alpha 90
_cell_angle_beta 90
_cell_angle_gamma 90
_cell_formula_units_Z 4
_cell_length_a 21.837(2)
_cell_length_b 16.5073(14)
_cell_length_c 7.2252(6)
_cell_measurement_reflns_used 6976
_cell_measurement_temperature 100(2)
_cell_measurement_theta_max 27.5
_cell_measurement_theta_min 1.9
_cell_volume 2604.5(4)
_computing_cell_refinement
;
CrystalClear-SM Expert 2.0 rc14 (Rigaku, 2009)
;
_computing_data_collection
;
CrystalClear-SM Expert 2.0 rc14 (Rigaku, 2009)
;
_computing_data_reduction
;
CrystalClear-SM Expert 2.0 rc14 (Rigaku, 2009)
;
_computing_publication_material 'PLATON (Spek, 2003)'
_computing_structure_refinement 'SHELXL-97 (Sheldrick, 2008)'
_diffrn_ambient_temperature 100(2)
_diffrn_detector CCD
_diffrn_detector_area_resol_mean 13.6612
_diffrn_measured_fraction_theta_full 0.998
_diffrn_measured_fraction_theta_max 0.998
_diffrn_measurement_device
;
XtaLABmini: Fixed Chi 2 circle
;
_diffrn_measurement_device_type
;
Rigaku Mercury375R (2x2 bin mode)
;
_diffrn_measurement_method 'profile data from \w-scans'
_diffrn_measurement_specimen_support Fiber
_diffrn_orient_matrix_type d*Trek
_diffrn_orient_matrix_UB_11 0.014889
_diffrn_orient_matrix_UB_12 -0.136586
_diffrn_orient_matrix_UB_13 0.016688
_diffrn_orient_matrix_UB_21 0.060160
_diffrn_orient_matrix_UB_22 0.006809
_diffrn_orient_matrix_UB_23 0.002057
_diffrn_orient_matrix_UB_31 -0.002156
_diffrn_orient_matrix_UB_32 0.005316
_diffrn_orient_matrix_UB_33 0.045433
_diffrn_radiation_monochromator 'Graphite Monochromator'
_diffrn_radiation_type MoK\a
_diffrn_radiation_wavelength 0.71075
_diffrn_reflns_av_R_equivalents 0.0440
_diffrn_reflns_av_sigmaI/netI 0.0225
_diffrn_reflns_limit_h_max 28
_diffrn_reflns_limit_h_min -28
_diffrn_reflns_limit_k_max 21
_diffrn_reflns_limit_k_min -21
_diffrn_reflns_limit_l_max 9
_diffrn_reflns_limit_l_min -9
_diffrn_reflns_number 26874
_diffrn_reflns_theta_full 27.47
_diffrn_reflns_theta_max 27.48
_diffrn_reflns_theta_min 1.55
_diffrn_source 'Sealed Tube'
_exptl_absorpt_coefficient_mu 0.113
_exptl_absorpt_correction_T_max 1.000
_exptl_absorpt_correction_T_min 0.851
_exptl_absorpt_correction_type multi-scan
_exptl_absorpt_process_details 'Jacobson, R. (1998) Private communication'
_exptl_crystal_colour Yellow
_exptl_crystal_density_diffrn 1.481
_exptl_crystal_density_method 'Not Measured'
_exptl_crystal_description Block
_exptl_crystal_F_000 1216
_exptl_crystal_size_max 0.40
_exptl_crystal_size_mid 0.30
_exptl_crystal_size_min 0.15
_refine_diff_density_max 0.248
_refine_diff_density_min -0.210
_refine_diff_density_rms 0.059
_refine_ls_extinction_method none
_refine_ls_goodness_of_fit_ref 1.138
_refine_ls_hydrogen_treatment refall
_refine_ls_matrix_type full
_refine_ls_number_parameters 492
_refine_ls_number_reflns 3226
_refine_ls_number_restraints 1
_refine_ls_restrained_S_all 1.138
_refine_ls_R_factor_all 0.0392
_refine_ls_R_factor_gt 0.0358
_refine_ls_shift/su_max 0.001
_refine_ls_shift/su_mean 0.000
_refine_ls_structure_factor_coef Fsqd
_refine_ls_weighting_details 'calc w=1/[\s^2^(Fo^2^)+(0.0703P)^2^+0.3138P] where P=(Fo^2^+2Fc^2^)/3'
_refine_ls_weighting_scheme calc
_refine_ls_wR_factor_gt 0.1000
_refine_ls_wR_factor_ref 0.1101
_reflns_number_gt 3097
_reflns_number_total 3226
_reflns_threshold_expression >2\s(I)
_cod_data_source_file c0ce00842g.txt
_cod_data_source_block datam1
_cod_depositor_comments
;
The following automatic conversions were performed:

'_symmetry_cell_setting' value 'Orthorhombic' changed to
'orthorhombic' according to
/home/saulius/struct/CIF-dictionaries/cif_core.dic dictionary named
'cif_core.dic' version 2.4.1 from
2010-06-29.

'_exptl_absorpt_correction_type' value 'Multi-scan'
changed to 'multi-scan' according to
/home/saulius/struct/CIF-dictionaries/cif_core.dic dictionary named
'cif_core.dic' version 2.4.1 from 2010-06-29.

Automatic conversion script
Id: cif_fix_values 1715 2011-07-08 13:25:40Z adriana 
;
_cod_database_code 7206125

loop_
_symmetry_equiv_pos_site_id
_symmetry_equiv_pos_as_xyz
1 x,y,z
2 -x,-y,1/2+z
3 1/2-x,1/2+y,1/2+z
4 1/2+x,1/2-y,z

loop_
_atom_site_aniso_label
_atom_site_aniso_U_11
_atom_site_aniso_U_22
_atom_site_aniso_U_33
_atom_site_aniso_U_23
_atom_site_aniso_U_13
_atom_site_aniso_U_12
O2 0.0176(7) 0.0245(8) 0.0462(10) -0.0021(8) 0.0019(8) -0.0047(6)
O6 0.0221(8) 0.0225(8) 0.0421(10) 0.0007(7) 0.0035(8) 0.0053(6)
O7 0.0210(8) 0.0204(7) 0.0441(10) -0.0021(8) 0.0049(8) -0.0011(6)
O8 0.0154(7) 0.0297(8) 0.0397(10) -0.0026(8) 0.0011(7) 0.0033(6)
N4 0.0220(9) 0.0198(8) 0.0281(10) -0.0009(8) 0.0028(9) -0.0018(7)
N5 0.0205(9) 0.0170(8) 0.0341(11) 0.0011(9) 0.0027(9) -0.0012(7)
N6 0.0303(10) 0.0161(8) 0.0397(13) -0.0001(9) 0.0008(10) -0.0027(7)
N8 0.0245(10) 0.0234(9) 0.0347(11) 0.0014(9) 0.0028(10) -0.0062(8)
C7 0.0196(10) 0.0222(10) 0.0259(11) -0.0021(9) 0.0007(9) -0.0028(8)
C8 0.0172(10) 0.0238(11) 0.0234(12) 0.0004(9) 0.0008(9) -0.0020(8)
C9 0.0184(9) 0.0196(9) 0.0206(10) 0.0005(9) 0.0026(9) -0.0024(7)
C10 0.0149(9) 0.0248(10) 0.0235(11) -0.0002(9) 0.0031(9) -0.0031(8)
C11 0.0202(10) 0.0233(10) 0.0271(11) 0.0012(9) 0.0031(9) 0.0011(8)
C12 0.0199(10) 0.0209(9) 0.0238(11) 0.0009(9) 0.0026(9) -0.0019(8)
C20 0.0169(9) 0.0227(10) 0.0224(10) 0.0011(9) -0.0017(9) -0.0007(8)
C21 0.0164(10) 0.0280(11) 0.0204(10) -0.0008(9) -0.0003(8) 0.0025(8)
C22 0.0169(9) 0.0286(11) 0.0231(11) -0.0008(9) 0.0006(9) -0.0051(8)
C23 0.0212(10) 0.0258(10) 0.0205(10) -0.0001(9) -0.0003(9) -0.0051(8)
C24 0.0190(10) 0.0210(10) 0.0254(12) 0.0015(9) -0.0004(9) -0.0013(8)
C25 0.0181(10) 0.0211(10) 0.0237(12) 0.0005(9) -0.0002(9) -0.0007(8)
C26 0.0200(10) 0.0217(10) 0.0270(11) 0.0012(9) -0.0009(9) 0.0012(8)
O3 0.0208(8) 0.0221(7) 0.0474(12) 0.0046(8) 0.0014(8) -0.0030(6)
O4 0.0190(7) 0.0191(7) 0.0476(11) 0.0006(8) 0.0021(8) 0.0007(6)
O5 0.0161(7) 0.0254(8) 0.0370(9) 0.0004(8) 0.0046(7) -0.0044(6)
N7 0.0241(10) 0.0210(9) 0.0400(12) 0.0004(9) 0.0034(10) 0.0015(8)
C13 0.0176(9) 0.0202(9) 0.0229(10) 0.0000(9) -0.0009(9) -0.0023(8)
C14 0.0165(9) 0.0248(10) 0.0223(10) 0.0006(9) -0.0010(9) -0.0037(8)
C15 0.0157(9) 0.0239(10) 0.0242(11) -0.0016(9) -0.0005(9) -0.0012(8)
C16 0.0202(10) 0.0221(10) 0.0216(10) 0.0006(9) -0.0023(9) -0.0002(8)
C17 0.0192(10) 0.0233(10) 0.0235(11) 0.0033(9) -0.0005(9) -0.0049(8)
C18 0.0137(9) 0.0275(11) 0.0215(11) 0.0010(9) 0.0009(9) -0.0018(8)
C19 0.0195(10) 0.0226(10) 0.0267(11) 0.0003(10) -0.0003(9) -0.0010(8)
O1 0.0193(8) 0.0276(8) 0.0429(11) -0.0035(8) -0.0039(8) 0.0031(6)
N1 0.0211(9) 0.0224(8) 0.0270(10) -0.0012(9) -0.0001(8) -0.0011(7)
N2 0.0184(9) 0.0200(9) 0.0459(13) -0.0018(10) -0.0032(10) 0.0016(7)
N3 0.0243(9) 0.0224(9) 0.0529(16) -0.0022(11) -0.0011(11) -0.0002(7)
C1 0.0181(10) 0.0287(11) 0.0256(11) -0.0018(10) 0.0010(9) 0.0010(8)
C2 0.0188(10) 0.0249(11) 0.0209(11) -0.0013(9) 0.0008(9) -0.0014(8)
C3 0.0179(10) 0.0248(10) 0.0196(10) -0.0013(9) -0.0022(9) -0.0005(8)
C4 0.0158(9) 0.0284(11) 0.0244(11) 0.0001(10) -0.0011(9) 0.0015(8)
C5 0.0200(10) 0.0235(10) 0.0269(11) 0.0031(9) 0.0007(9) -0.0022(8)
C6 0.0200(10) 0.0233(10) 0.0238(11) -0.0014(10) -0.0024(9) 0.0024(8)

loop_
_atom_site_label
_atom_site_type_symbol
_atom_site_thermal_displace_type
_atom_site_fract_x
_atom_site_fract_y
_atom_site_fract_z
_atom_site_occupancy
_atom_site_U_iso_or_equiv
_atom_site_calc_flag
_atom_site_refinement_flags
O2 O Uani 0.11409(7) 0.10490(10) 0.5851(3) 1.000 0.0294(5) . .
O6 O Uani 0.31633(8) 0.50589(10) 0.5112(3) 1.000 0.0289(5) . .
O7 O Uani 0.22069(7) 0.53665(9) 0.5984(3) 1.000 0.0285(5) . .
O8 O Uani 0.39845(7) 0.61627(11) 0.5095(3) 1.000 0.0283(5) . .
N4 N Uani 0.20071(9) 0.38462(11) 0.5896(3) 1.000 0.0233(5) . .
N5 N Uani 0.21613(9) 0.08068(11) 0.5702(3) 1.000 0.0239(5) . .
N6 N Uani 0.21063(10) -0.00563(11) 0.5725(4) 1.000 0.0287(6) . .
N8 N Uani 0.33283(10) 0.89149(12) 0.5813(3) 1.000 0.0275(6) . .
C7 C Uani 0.24356(10) 0.33356(14) 0.6546(3) 1.000 0.0226(6) . .
C8 C Uani 0.23549(10) 0.24999(13) 0.6530(3) 1.000 0.0215(6) . .
C9 C Uani 0.18119(10) 0.21870(12) 0.5823(3) 1.000 0.0195(5) . .
C10 C Uani 0.13665(10) 0.27183(14) 0.5185(3) 1.000 0.0211(6) . .
C11 C Uani 0.14803(10) 0.35488(14) 0.5238(3) 1.000 0.0235(6) . .
C12 C Uani 0.16733(10) 0.12896(13) 0.5789(3) 1.000 0.0215(6) . .
C20 C Uani 0.29248(9) 0.64292(12) 0.5815(3) 1.000 0.0207(6) . .
C21 C Uani 0.35261(10) 0.67038(14) 0.5460(3) 1.000 0.0216(6) . .
C22 C Uani 0.36619(10) 0.75238(14) 0.5460(3) 1.000 0.0229(6) . .
C23 C Uani 0.32047(10) 0.81018(13) 0.5834(3) 1.000 0.0225(6) . .
C24 C Uani 0.26107(10) 0.78301(13) 0.6295(3) 1.000 0.0218(6) . .
C25 C Uani 0.24827(10) 0.70115(13) 0.6279(3) 1.000 0.0210(6) . .
C26 C Uani 0.27688(10) 0.55664(13) 0.5626(3) 1.000 0.0229(6) . .
O3 O Uani 0.42425(7) 0.00133(9) 0.3852(3) 1.000 0.0301(5) . .
O4 O Uani 0.52200(7) 0.03564(9) 0.3305(3) 1.000 0.0286(5) . .
O5 O Uani 0.34727(7) 0.11554(10) 0.4644(3) 1.000 0.0262(5) . .
N7 N Uani 0.40888(10) 0.38889(12) 0.3546(4) 1.000 0.0284(6) . .
C13 C Uani 0.44966(10) 0.14031(13) 0.3521(3) 1.000 0.0202(5) . .
C14 C Uani 0.39165(10) 0.16843(13) 0.4079(3) 1.000 0.0212(6) . .
C15 C Uani 0.37844(10) 0.25059(13) 0.4087(3) 1.000 0.0213(6) . .
C16 C Uani 0.42244(10) 0.30738(12) 0.3546(3) 1.000 0.0213(6) . .
C17 C Uani 0.48022(10) 0.27972(13) 0.2947(3) 1.000 0.0220(6) . .
C18 C Uani 0.49299(9) 0.19821(14) 0.2946(3) 1.000 0.0209(6) . .
C19 C Uani 0.46426(10) 0.05342(13) 0.3564(3) 1.000 0.0229(6) . .
O1 O Uani 0.37578(7) 0.40071(10) 0.8293(3) 1.000 0.0299(5) . .
N1 N Uani 0.45612(9) 0.11753(11) 0.8415(3) 1.000 0.0235(5) . .
N2 N Uani 0.47760(9) 0.42170(11) 0.8486(4) 1.000 0.0281(6) . .
N3 N Uani 0.47350(10) 0.50731(12) 0.8480(4) 1.000 0.0332(7) . .
C1 C Uani 0.50044(11) 0.16683(14) 0.7805(3) 1.000 0.0241(6) . .
C2 C Uani 0.49474(10) 0.25029(14) 0.7763(3) 1.000 0.0215(6) . .
C3 C Uani 0.44018(9) 0.28425(13) 0.8376(3) 1.000 0.0208(6) . .
C4 C Uani 0.39368(10) 0.23346(14) 0.8998(3) 1.000 0.0229(6) . .
C5 C Uani 0.40325(10) 0.15038(14) 0.9002(4) 1.000 0.0235(6) . .
C6 C Uani 0.42811(10) 0.37384(13) 0.8385(4) 1.000 0.0224(6) . .
H5N H Uiso 0.2569(14) 0.0998(17) 0.556(5) 1.000 0.035(8) . .
H6A H Uiso 0.1839(16) -0.020(2) 0.488(5) 1.000 0.033(8) . .
H6B H Uiso 0.201(3) -0.026(3) 0.700(10) 1.000 0.102(19) . .
H7 H Uiso 0.2807(14) 0.3567(18) 0.699(5) 1.000 0.036(8) . .
H7O H Uiso 0.212(2) 0.462(3) 0.601(9) 1.000 0.104(17) . .
H8 H Uiso 0.2677(13) 0.2145(16) 0.705(4) 1.000 0.026(7) . .
H8A H Uiso 0.3655(17) 0.908(2) 0.537(6) 1.000 0.048(10) . .
H8B H Uiso 0.2994(14) 0.9251(17) 0.587(5) 1.000 0.028(7) . .
H8O H Uiso 0.3744(19) 0.565(2) 0.510(7) 1.000 0.073(13) . .
H10 H Uiso 0.0974(13) 0.2515(18) 0.463(5) 1.000 0.030(8) . .
H11 H Uiso 0.1206(12) 0.3955(16) 0.466(4) 1.000 0.020(6) . .
H22 H Uiso 0.4049(14) 0.7718(18) 0.516(5) 1.000 0.035(8) . .
H24 H Uiso 0.2285(15) 0.823(2) 0.649(6) 1.000 0.048(10) . .
H25 H Uiso 0.2048(13) 0.6770(16) 0.655(5) 1.000 0.031(7) . .
H4O H Uiso 0.5335(18) -0.021(2) 0.332(8) 1.000 0.066(12) . .
H5O H Uiso 0.3621(15) 0.0615(19) 0.451(6) 1.000 0.045(9) . .
H7A H Uiso 0.4409(15) 0.4261(19) 0.337(6) 1.000 0.040(8) . .
H7B H Uiso 0.3758(15) 0.4032(18) 0.422(5) 1.000 0.033(8) . .
H15 H Uiso 0.3356(14) 0.2659(18) 0.438(5) 1.000 0.034(8) . .
H17 H Uiso 0.5100(14) 0.3172(17) 0.263(5) 1.000 0.029(8) . .
H18 H Uiso 0.5301(11) 0.1792(14) 0.254(4) 1.000 0.011(6) . .
H1 H Uiso 0.5372(12) 0.1361(16) 0.738(4) 1.000 0.022(7) . .
H2 H Uiso 0.5243(14) 0.2788(18) 0.737(5) 1.000 0.036(9) . .
H2N H Uiso 0.5149(16) 0.405(2) 0.867(6) 1.000 0.045(9) . .
H3A H Uiso 0.4448(17) 0.520(2) 0.950(6) 1.000 0.043(9) . .
H3B H Uiso 0.4532(17) 0.516(2) 0.743(6) 1.000 0.043(10) . .
H4 H Uiso 0.3557(15) 0.254(2) 0.940(5) 1.000 0.044(10) . .
H5 H Uiso 0.3717(13) 0.1109(16) 0.939(4) 1.000 0.025(7) . .

loop_
_atom_type_symbol
_atom_type_description
_atom_type_scat_dispersion_real
_atom_type_scat_dispersion_imag
_atom_type_scat_source
O O 0.0106 0.0060 'International Tables Vol C Tables 4.2.6.8 and 6.1.1.4'
N N 0.0061 0.0033 'International Tables Vol C Tables 4.2.6.8 and 6.1.1.4'
H H 0.0000 0.0000 'International Tables Vol C Tables 4.2.6.8 and 6.1.1.4'
C C 0.0033 0.0016 'International Tables Vol C Tables 4.2.6.8 and 6.1.1.4'

loop_
_geom_angle_atom_site_label_1
_geom_angle_atom_site_label_2
_geom_angle_atom_site_label_3
_geom_angle
_geom_angle_site_symmetry_1
_geom_angle_site_symmetry_2
_geom_angle_site_symmetry_3
_geom_angle_publ_flag
C26 O7 H7O 114(2) . . . no
C21 O8 H8O 100(2) . . . no
C19 O4 H4O 118(2) . . . no
C14 O5 H5O 109(2) . . . no
C7 N4 C11 119.51(19) . . . yes
N6 N5 C12 121.89(19) . . . yes
C11 N4 H7O 123(2) . . . no
C7 N4 H7O 117(2) . . . no
C12 N5 H5N 123.8(17) . . . no
N6 N5 H5N 114.3(17) . . . no
H6A N6 H6B 114(4) . . . no
N5 N6 H6B 111(3) . . . no
N5 N6 H6A 109(2) . . . no
H8A N8 H8B 120(3) . . . no
C23 N8 H8B 115.8(18) . . . no
C23 N8 H8A 120(2) . . . no
C16 N7 H7A 118.6(19) . . . no
H7A N7 H7B 120(3) . . . no
C16 N7 H7B 115.3(19) . . . no
C1 N1 C5 118.65(19) . . . yes
N3 N2 C6 122.48(19) . . . yes
C6 N2 H2N 125(2) . . . no
N3 N2 H2N 112(2) . . . no
N2 N3 H3B 101(2) . . . no
N2 N3 H3A 104.4(19) . . . no
H3A N3 H3B 107(3) . . . no
N4 C7 C8 122.1(2) . . . yes
C7 C8 C9 118.7(2) . . . no
C8 C9 C12 122.72(19) . . . no
C10 C9 C12 118.24(19) . . . no
C8 C9 C10 118.99(19) . . . no
C9 C10 C11 119.2(2) . . . no
N4 C11 C10 121.6(2) . . . yes
O2 C12 N5 124.4(2) . . . yes
O2 C12 C9 120.34(19) . . . yes
N5 C12 C9 115.26(19) . . . yes
C25 C20 C26 121.75(18) . . . no
C21 C20 C26 120.61(19) . . . no
C21 C20 C25 117.59(19) . . . no
O8 C21 C22 118.8(2) . . . yes
O8 C21 C20 120.4(2) . . . yes
C20 C21 C22 120.8(2) . . . no
C21 C22 C23 120.7(2) . . . no
N8 C23 C22 121.5(2) . . . yes
C22 C23 C24 118.8(2) . . . no
N8 C23 C24 119.7(2) . . . yes
C23 C24 C25 119.7(2) . . . no
C20 C25 C24 122.2(2) . . . no
O6 C26 C20 120.92(19) . . . yes
O7 C26 C20 116.56(18) . . . yes
O6 C26 O7 122.5(2) . . . yes
C8 C7 H7 120.6(18) . . . no
N4 C7 H7 117.3(18) . . . no
C7 C8 H8 119.6(16) . . . no
C9 C8 H8 121.7(16) . . . no
C11 C10 H10 119.5(17) . . . no
C9 C10 H10 121.3(17) . . . no
C10 C11 H11 123.1(15) . . . no
N4 C11 H11 114.9(15) . . . no
C21 C22 H22 122.1(18) . . . no
C23 C22 H22 117.1(18) . . . no
C23 C24 H24 119.1(19) . . . no
C25 C24 H24 120.9(19) . . . no
C20 C25 H25 114.0(15) . . . no
C24 C25 H25 123.7(15) . . . no
C14 C13 C18 117.74(19) . . . no
C14 C13 C19 120.72(19) . . . no
C18 C13 C19 121.54(19) . . . no
O5 C14 C13 120.85(19) . . . yes
C13 C14 C15 120.7(2) . . . no
O5 C14 C15 118.43(19) . . . yes
C14 C15 C16 120.8(2) . . . no
C15 C16 C17 118.93(19) . . . no
N7 C16 C15 120.5(2) . . . yes
N7 C16 C17 120.6(2) . . . yes
C16 C17 C18 119.93(19) . . . no
C13 C18 C17 121.89(19) . . . no
O3 C19 O4 123.10(19) . . . yes
O4 C19 C13 115.16(19) . . . yes
O3 C19 C13 121.7(2) . . . yes
C16 C15 H15 122.5(17) . . . no
C14 C15 H15 116.5(17) . . . no
C16 C17 H17 119.2(18) . . . no
C18 C17 H17 120.8(18) . . . no
C13 C18 H18 117.1(15) . . . no
C17 C18 H18 121.0(15) . . . no
N1 C1 C2 123.2(2) . . . yes
C1 C2 C3 118.2(2) . . . no
C2 C3 C4 119.1(2) . . . no
C4 C3 C6 117.63(19) . . . no
C2 C3 C6 123.31(19) . . . no
C3 C4 C5 119.1(2) . . . no
N1 C5 C4 121.8(2) . . . yes
O1 C6 C3 121.25(19) . . . yes
N2 C6 C3 116.04(19) . . . yes
O1 C6 N2 122.7(2) . . . yes
N1 C1 H1 111.9(15) . . . no
C2 C1 H1 124.9(15) . . . no
C1 C2 H2 119(2) . . . no
C3 C2 H2 122(2) . . . no
C3 C4 H4 122(2) . . . no
C5 C4 H4 119(2) . . . no
N1 C5 H5 115.0(16) . . . no
C4 C5 H5 123.2(16) . . . no

loop_
_geom_bond_atom_site_label_1
_geom_bond_atom_site_label_2
_geom_bond_distance
_geom_bond_site_symmetry_1
_geom_bond_site_symmetry_2
_geom_bond_publ_flag
O2 C12 1.229(3) . . yes
O6 C26 1.258(3) . . yes
O7 C26 1.297(3) . . yes
O8 C21 1.367(3) . . yes
O7 H7O 1.25(5) . . no
O8 H8O 1.00(4) . . no
O3 C19 1.243(3) . . yes
O4 C19 1.308(3) . . yes
O5 C14 1.367(3) . . yes
O4 H4O 0.97(3) . . no
O5 H5O 0.95(3) . . no
O1 C6 1.228(3) . . yes
N4 C7 1.344(3) . . yes
N4 C11 1.338(3) . . yes
N5 N6 1.430(3) . . yes
N5 C12 1.332(3) . . yes
N8 C23 1.369(3) . . yes
N4 H7O 1.30(5) . . no
N5 H5N 0.95(3) . . no
N6 H6A 0.88(3) . . no
N6 H6B 1.00(7) . . no
N8 H8A 0.83(4) . . no
N8 H8B 0.92(3) . . no
N7 C16 1.378(3) . . yes
N7 H7B 0.90(3) . . no
N7 H7A 0.94(3) . . no
N1 C5 1.344(3) . . yes
N1 C1 1.339(3) . . yes
N2 C6 1.341(3) . . yes
N2 N3 1.416(3) . . yes
N2 H2N 0.87(4) . . no
N3 H3A 0.99(4) . . no
N3 H3B 0.89(4) . . no
C7 C8 1.391(3) . . no
C8 C9 1.391(3) . . no
C9 C10 1.388(3) . . no
C9 C12 1.512(3) . . no
C10 C11 1.394(3) . . no
C20 C25 1.403(3) . . no
C20 C26 1.471(3) . . no
C20 C21 1.413(3) . . no
C21 C22 1.386(3) . . no
C22 C23 1.407(3) . . no
C23 C24 1.412(3) . . no
C24 C25 1.380(3) . . no
C7 H7 0.95(3) . . no
C8 H8 0.99(3) . . no
C10 H10 1.00(3) . . no
C11 H11 0.99(3) . . no
C22 H22 0.93(3) . . no
C24 H24 0.98(3) . . no
C25 H25 1.05(3) . . no
C13 C14 1.408(3) . . no
C13 C19 1.470(3) . . no
C13 C18 1.408(3) . . no
C14 C15 1.387(3) . . no
C15 C16 1.398(3) . . no
C16 C17 1.410(3) . . no
C17 C18 1.374(3) . . no
C15 H15 0.99(3) . . no
C17 H17 0.93(3) . . no
C18 H18 0.92(2) . . no
C1 C2 1.384(3) . . no
C2 C3 1.389(3) . . no
C3 C4 1.391(3) . . no
C3 C6 1.502(3) . . no
C4 C5 1.387(3) . . no
C1 H1 1.00(3) . . no
C2 H2 0.85(3) . . no
C4 H4 0.94(3) . . no
C5 H5 0.99(3) . . no

loop_
_geom_contact_atom_site_label_1
_geom_contact_atom_site_label_2
_geom_contact_distance
_geom_contact_site_symmetry_1
_geom_contact_site_symmetry_2
_geom_contact_publ_flag
O1 O6 3.160(3) . . no
O1 N3 2.769(3) . . no
O1 C7 3.340(3) . . no
O1 N6 3.006(3) . 3_555 no
O2 O8 3.084(3) . 3_545 no
O2 N3 3.031(3) . 3_544 no
O2 N6 2.790(3) . . no
O3 C1 3.314(3) . 2_654 no
O3 O5 2.590(2) . . no
O3 N8 3.046(3) . 1_545 no
O4 C1 3.397(3) . 2_654 no
O4 N1 2.574(2) . 2_654 no
O5 O3 2.590(2) . . no
O5 N5 3.019(3) . . no
O6 C7 3.419(3) . . no
O6 N7 3.016(3) . . no
O6 N6 3.230(4) . 3_554 no
O6 O8 2.557(2) . . no
O6 O1 3.160(3) . . no
O8 O2 3.084(3) . 3_554 no
O8 N2 3.012(3) . 2_664 no
O8 O6 2.557(2) . . no
O1 H4 2.59(3) . . no
O1 H6A 2.17(3) . 3_555 no
O1 H3A 2.63(4) . . no
O1 H3B 2.62(4) . . no
O1 H7 2.39(3) . . no
O2 H6A 2.66(3) . . no
O2 H3A 2.14(4) . 3_544 no
O2 H10 2.60(3) . . no
O3 H5O 1.75(3) . . no
O3 H1 2.64(3) . 2_654 no
O3 H8A 2.29(4) . 1_545 no
O4 H11 2.62(3) . 4_555 no
O4 H18 2.44(2) . . no
O5 H25 2.71(3) . 3_544 no
O5 H5N 2.10(3) . . no
O6 H7B 2.23(3) . . no
O6 H6B 2.34(7) . 3_554 no
O6 H7 2.92(3) . . no
O6 H8O 1.60(4) . . no
O7 H5 2.63(3) . 3_554 no
O7 H25 2.38(3) . . no
O8 H3B 2.65(4) . . no
O8 H2N 2.18(4) . 2_664 no
N1 C19 3.316(3) . 2_655 no
N1 O4 2.574(2) . 2_655 no
N2 O8 3.012(3) . 2_665 no
N3 O2 3.031(3) . 3_555 no
N3 O1 2.769(3) . . no
N3 N7 3.088(3) . 2_665 no
N5 O5 3.019(3) . . no
N6 O6 3.230(4) . 3_545 no
N6 N8 3.164(3) . 1_545 no
N6 O1 3.006(3) . 3_544 no
N6 O2 2.790(3) . . no
N7 O6 3.016(3) . . no
N7 N3 3.088(3) . 2_664 no
N8 C11 3.281(3) . 3_555 no
N8 O3 3.046(3) . 1_565 no
N8 N6 3.164(3) . 1_565 no
N1 H4O 1.61(3) . 2_655 no
N2 H2 2.69(3) . . no
N3 H7A 2.17(3) . 2_665 no
N5 H8 2.66(3) . . no
N6 H24 2.91(3) . 1_545 no
N6 H8B 2.25(3) . 1_545 no
C1 C14 3.591(3) . . no
C1 C13 3.317(3) . . no
C1 O4 3.397(3) . 2_655 no
C1 C18 3.553(3) . . no
C1 O3 3.314(3) . 2_655 no
C2 C16 3.559(3) . . no
C2 C17 3.528(3) . . no
C2 C18 3.585(3) . . no
C3 C16 3.532(3) . . no
C3 C17 3.417(3) . 1_556 no
C3 C15 3.425(3) . . no
C4 C17 3.507(3) . 1_556 no
C4 C16 3.561(3) . 1_556 no
C4 C25 3.551(3) . 3_545 no
C4 C15 3.575(3) . . no
C5 C14 3.578(4) . . no
C5 C13 3.423(4) . 1_556 no
C5 C18 3.547(3) . 1_556 no
C7 C23 3.421(3) . 3_545 no
C7 O1 3.340(3) . . no
C7 C24 3.533(3) . 3_545 no
C7 O6 3.419(3) . . no
C8 C25 3.543(3) . 3_545 no
C8 C24 3.487(3) . 3_545 no
C8 C23 3.486(3) . 3_545 no
C8 C15 3.586(3) . . no
C9 C21 3.522(3) . 3_545 no
C9 C22 3.550(3) . 3_545 no
C10 C24 3.595(3) . 3_544 no
C10 C18 3.564(3) . 4_455 no
C10 C23 3.341(3) . 3_544 no
C10 C22 3.430(3) . 3_544 no
C11 C23 3.338(3) . 3_544 no
C11 N8 3.281(3) . 3_544 no
C12 C21 3.471(3) . 3_545 no
C13 C5 3.423(4) . 1_554 no
C13 C1 3.317(3) . . no
C14 C5 3.578(4) . . no
C14 C1 3.591(3) . . no
C15 C8 3.586(3) . . no
C15 C3 3.425(3) . . no
C15 C4 3.575(3) . . no
C15 C25 3.527(3) . 3_544 no
C16 C4 3.561(3) . 1_554 no
C16 C2 3.559(3) . . no
C16 C3 3.532(3) . . no
C17 C2 3.528(3) . . no
C17 C4 3.507(3) . 1_554 no
C17 C3 3.417(3) . 1_554 no
C18 C1 3.553(3) . . no
C18 C5 3.547(3) . 1_554 no
C18 C2 3.585(3) . . no
C18 C10 3.564(3) . 4_555 no
C19 N1 3.316(3) . 2_654 no
C21 C9 3.522(3) . 3_554 no
C21 C12 3.471(3) . 3_554 no
C22 C10 3.430(3) . 3_555 no
C22 C9 3.550(3) . 3_554 no
C23 C8 3.486(3) . 3_554 no
C23 C11 3.338(3) . 3_555 no
C23 C7 3.421(3) . 3_554 no
C23 C10 3.341(3) . 3_555 no
C24 C7 3.533(3) . 3_554 no
C24 C8 3.487(3) . 3_554 no
C24 C10 3.595(3) . 3_555 no
C25 C4 3.551(3) . 3_554 no
C25 C15 3.527(3) . 3_555 no
C25 C8 3.543(3) . 3_554 no
C1 H4O 2.55(3) . 2_655 no
C1 H22 2.86(3) . 2_665 no
C2 H22 2.82(3) . 2_665 no
C2 H2N 2.67(3) . . no
C4 H25 2.98(3) . 3_545 no
C5 H4O 2.59(4) . 2_655 no
C5 H25 3.03(3) . 3_545 no
C7 H15 2.78(3) . . no
C8 H15 2.70(3) . . no
C8 H5N 2.62(3) . . no
C10 H1 3.09(3) . 4_455 no
C10 H2 3.04(3) . 4_455 no
C11 H1 2.88(3) . 4_455 no
C14 H25 2.79(3) . 3_544 no
C15 H25 2.85(3) . 3_544 no
C17 H10 2.88(3) . 4_555 no
C18 H10 2.71(3) . 4_555 no
C18 H22 3.04(3) . 2_664 no
C19 H5O 2.34(3) . . no
C22 H18 2.94(3) . 2_665 no
C24 H15 3.08(3) . 3_555 no
C24 H4 2.93(3) . 3_554 no
C25 H8 3.08(3) . 3_554 no
C25 H15 3.09(3) . 3_555 no
C25 H4 2.79(3) . 3_554 no
C26 H8O 2.17(4) . . no
C26 H6B 2.99(7) . 3_554 no
H1 C10 3.09(3) . 4_555 no
H1 O3 2.64(3) . 2_655 no
H1 H4O 2.54(5) . 2_655 no
H1 C11 2.88(3) . 4_555 no
H2 H10 2.59(5) . 4_555 no
H2 H2N 2.29(5) . . no
H2 C10 3.04(3) . 4_555 no
H2 N2 2.69(3) . . no
H2N O8 2.18(4) . 2_665 no
H2N C2 2.67(3) . . no
H2N H2 2.29(5) . . no
H3A O2 2.14(4) . 3_555 no
H3A O1 2.63(4) . . no
H3B O8 2.65(4) . . no
H3B H8O 2.54(6) . . no
H3B O1 2.62(4) . . no
H3B H7A 2.59(5) . 2_665 no
H4 O1 2.59(3) . . no
H4 C24 2.93(3) . 3_545 no
H4 C25 2.79(3) . 3_545 no
H4 H25 2.40(5) . 3_545 no
H4O C1 2.55(3) . 2_654 no
H4O C5 2.59(4) . 2_654 no
H4O N1 1.61(3) . 2_654 no
H4O H1 2.54(5) . 2_654 no
H5 H25 2.53(4) . 3_545 no
H5 O7 2.63(3) . 3_545 no
H5N H5O 2.50(5) . . no
H5N C8 2.62(3) . . no
H5N O5 2.10(3) . . no
H5N H8 2.19(4) . . no
H5O H5N 2.50(5) . . no
H5O C19 2.34(3) . . no
H5O O3 1.75(3) . . no
H6A O1 2.17(3) . 3_544 no
H6A O2 2.66(3) . . no
H6B H24 2.59(6) . 1_545 no
H6B H7B 2.60(7) . 3_545 no
H6B O6 2.34(7) . 3_545 no
H6B C26 2.99(7) . 3_545 no
H6B H8B 2.44(7) . 1_545 no
H7 O1 2.39(3) . . no
H7 O6 2.92(3) . . no
H7A H3B 2.59(5) . 2_664 no
H7A H17 2.41(4) . . no
H7A N3 2.17(3) . 2_664 no
H7B H6B 2.60(7) . 3_554 no
H7B H15 2.43(4) . . no
H7B O6 2.23(3) . . no
H8 H5N 2.19(4) . . no
H8 C25 3.08(3) . 3_545 no
H8 H15 2.58(4) . . no
H8 N5 2.66(3) . . no
H8A H22 2.41(4) . . no
H8A O3 2.29(4) . 1_565 no
H8B H24 2.33(4) . . no
H8B H6B 2.44(7) . 1_565 no
H8B N6 2.25(3) . 1_565 no
H8O C26 2.17(4) . . no
H8O O6 1.60(4) . . no
H8O H3B 2.54(6) . . no
H10 H18 2.40(4) . 4_455 no
H10 C17 2.88(3) . 4_455 no
H10 O2 2.60(3) . . no
H10 H2 2.59(5) . 4_455 no
H10 C18 2.71(3) . 4_455 no
H11 O4 2.62(3) . 4_455 no
H15 H7B 2.43(4) . . no
H15 C8 2.70(3) . . no
H15 C25 3.09(3) . 3_544 no
H15 C24 3.08(3) . 3_544 no
H15 C7 2.78(3) . . no
H15 H8 2.58(4) . . no
H17 H7A 2.41(4) . . no
H18 H22 2.37(4) . 2_664 no
H18 O4 2.44(2) . . no
H18 H10 2.40(4) . 4_555 no
H18 C22 2.94(3) . 2_664 no
H22 H8A 2.41(4) . . no
H22 H18 2.37(4) . 2_665 no
H22 C1 2.86(3) . 2_664 no
H22 C2 2.82(3) . 2_664 no
H22 C18 3.04(3) . 2_665 no
H24 H6B 2.59(6) . 1_565 no
H24 H8B 2.33(4) . . no
H24 N6 2.91(3) . 1_565 no
H25 O7 2.38(3) . . no
H25 C15 2.85(3) . 3_555 no
H25 H4 2.40(5) . 3_554 no
H25 H5 2.53(4) . 3_554 no
H25 O5 2.71(3) . 3_555 no
H25 C4 2.98(3) . 3_554 no
H25 C5 3.03(3) . 3_554 no
H25 C14 2.79(3) . 3_555 no

loop_
_geom_hbond_atom_site_label_D
_geom_hbond_atom_site_label_H
_geom_hbond_atom_site_label_A
_geom_hbond_distance_DH
_geom_hbond_distance_HA
_geom_hbond_distance_DA
_geom_hbond_angle_DHA
_geom_hbond_site_symmetry_A
_geom_hbond_publ_flag
N2 H2N O8 0.87(4) 2.18(4) 3.012(3) 159(4) 2_665 yes
N3 H3A O2 0.99(4) 2.14(4) 3.031(3) 149(3) 3_555 yes
O4 H4O N1 0.97(3) 1.61(3) 2.574(2) 173(4) 2_654 yes
N5 H5N O5 0.95(3) 2.10(3) 3.019(3) 163(3) . yes
O5 H5O O3 0.95(3) 1.75(3) 2.590(2) 145(3) . yes
N6 H6A O1 0.88(3) 2.17(3) 3.006(3) 158(3) 3_544 yes
N6 H6B O6 1.00(7) 2.34(7) 3.230(4) 147(4) 3_545 yes
N7 H7A N3 0.94(3) 2.17(3) 3.088(3) 165(3) 2_664 yes
N7 H7B O6 0.90(3) 2.23(3) 3.016(3) 145(3) . yes
O7 H7O N4 1.25(5) 1.30(5) 2.548(2) 175(6) . yes
N8 H8A O3 0.83(4) 2.29(4) 3.046(3) 153(3) 1_565 yes
N8 H8B N6 0.92(3) 2.25(3) 3.164(3) 172(3) 1_565 yes
O8 H8O O6 1.00(4) 1.60(4) 2.557(2) 159(4) . yes
C7 H7 O1 0.95(3) 2.39(3) 3.340(3) 174(2) . yes
C18 H18 O4 0.92(2) 2.44(2) 2.770(3) 101.3(17) . yes
C25 H25 O7 1.05(3) 2.38(3) 2.790(3) 101.9(18) . yes

loop_
_geom_torsion_atom_site_label_1
_geom_torsion_atom_site_label_2
_geom_torsion_atom_site_label_3
_geom_torsion_atom_site_label_4
_geom_torsion
_geom_torsion_site_symmetry_1
_geom_torsion_site_symmetry_2
_geom_torsion_site_symmetry_3
_geom_torsion_site_symmetry_4
_geom_torsion_publ_flag
C11 N4 C7 C8 1.2(3) . . . . no
C7 N4 C11 C10 -0.9(3) . . . . no
N6 N5 C12 O2 -1.8(4) . . . . no
N6 N5 C12 C9 177.8(2) . . . . no
C1 N1 C5 C4 -0.3(4) . . . . no
C5 N1 C1 C2 0.6(4) . . . . no
N3 N2 C6 C3 179.1(3) . . . . no
N3 N2 C6 O1 -0.5(5) . . . . no
N4 C7 C8 C9 -0.2(3) . . . . no
C7 C8 C9 C12 -178.4(2) . . . . no
C7 C8 C9 C10 -1.0(3) . . . . no
C12 C9 C10 C11 178.8(2) . . . . no
C8 C9 C12 O2 151.8(2) . . . . no
C8 C9 C10 C11 1.2(3) . . . . no
C8 C9 C12 N5 -27.8(3) . . . . no
C10 C9 C12 O2 -25.7(3) . . . . no
C10 C9 C12 N5 154.8(2) . . . . no
C9 C10 C11 N4 -0.3(3) . . . . no
C25 C20 C21 C22 -3.9(3) . . . . no
C26 C20 C21 O8 -5.8(3) . . . . no
C25 C20 C21 O8 176.6(2) . . . . no
C21 C20 C26 O7 179.8(2) . . . . no
C25 C20 C26 O6 176.1(2) . . . . no
C25 C20 C26 O7 -2.7(3) . . . . no
C21 C20 C25 C24 3.6(3) . . . . no
C26 C20 C25 C24 -174.0(2) . . . . no
C26 C20 C21 C22 173.7(2) . . . . no
C21 C20 C26 O6 -1.4(3) . . . . no
O8 C21 C22 C23 -179.8(2) . . . . no
C20 C21 C22 C23 0.7(3) . . . . no
C21 C22 C23 N8 -179.0(2) . . . . no
C21 C22 C23 C24 2.9(3) . . . . no
N8 C23 C24 C25 178.7(2) . . . . no
C22 C23 C24 C25 -3.2(3) . . . . no
C23 C24 C25 C20 -0.1(3) . . . . no
C18 C13 C14 O5 179.6(2) . . . . no
C18 C13 C14 C15 -1.1(3) . . . . no
C14 C13 C19 O3 9.6(3) . . . . no
C14 C13 C19 O4 -169.5(2) . . . . no
C18 C13 C19 O3 -171.1(2) . . . . no
C18 C13 C19 O4 9.8(3) . . . . no
C19 C13 C14 O5 -1.1(3) . . . . no
C19 C13 C14 C15 178.2(2) . . . . no
C14 C13 C18 C17 1.0(3) . . . . no
C19 C13 C18 C17 -178.3(2) . . . . no
O5 C14 C15 C16 179.2(2) . . . . no
C13 C14 C15 C16 -0.2(3) . . . . no
C14 C15 C16 N7 179.6(2) . . . . no
C14 C15 C16 C17 1.5(3) . . . . no
C15 C16 C17 C18 -1.6(3) . . . . no
N7 C16 C17 C18 -179.7(2) . . . . no
C16 C17 C18 C13 0.4(3) . . . . no
N1 C1 C2 C3 -0.3(3) . . . . no
C1 C2 C3 C4 -0.2(3) . . . . no
C1 C2 C3 C6 -179.5(2) . . . . no
C2 C3 C4 C5 0.5(3) . . . . no
C6 C3 C4 C5 179.8(2) . . . . no
C2 C3 C6 O1 154.0(3) . . . . no
C2 C3 C6 N2 -25.6(4) . . . . no
C4 C3 C6 O1 -25.3(4) . . . . no
C4 C3 C6 N2 155.1(2) . . . . no
C3 C4 C5 N1 -0.3(4) . . . . no
